data_1571509
loop_
_publ_author_name
'Shere, Henry T. W.'
'Liu, Han-Ying'
'Neale, Samuel E.'
'Hill, Michael S.'
'Mahon, Mary F.'
'McMullin, Claire L.'

_publ_section_title
;
 The borylamino-diborata-allyl anion.
;
_journal_issue 21
_journal_name_full 'Chemical science'
_journal_page_first 7999
_journal_page_last 8007
_journal_paper_doi 10.1039/d4sc01953a
_journal_volume 15
_journal_year 2024
_chemical_formula_moiety 'C50 H82 B3 Mg N3 O6, 0.5(C6 H14)'
_chemical_formula_sum 'C53 H89 B3 Mg N3 O6'
_chemical_formula_weight 921.01
_space_group_crystal_system triclinic
_space_group_IT_number 2
_space_group_name_Hall '-P 1'
_space_group_name_H-M_alt 'P -1'
_atom_sites_solution_hydrogens mixed
_atom_sites_solution_primary dual
_audit_creation_date 2024-01-09
_audit_creation_method
;
Olex2 1.5
(compiled 2023.08.24 svn.re1ec1418 for OlexSys, GUI svn.r6817)
;
_audit_update_record
;
2024-03-19 deposited with the CCDC.	2024-04-30 downloaded from the CCDC.
;
_cell_angle_alpha 93.165(3)
_cell_angle_beta 90.606(2)
_cell_angle_gamma 114.468(3)
_cell_formula_units_Z 2
_cell_length_a 11.6016(4)
_cell_length_b 11.9817(4)
_cell_length_c 21.7312(6)
_cell_measurement_reflns_used 16872
_cell_measurement_temperature 149.9(6)
_cell_measurement_theta_max 30.0910
_cell_measurement_theta_min 3.2020
_cell_volume 2743.44(17)
_computing_cell_refinement 'CrysAlisPro 1.171.39.46 (Rigaku OD, 2018)'
_computing_data_collection 'CrysAlisPro 1.171.39.46 (Rigaku OD, 2018)'
_computing_data_reduction 'CrysAlisPro 1.171.39.46 (Rigaku OD, 2018)'
_computing_molecular_graphics 'Olex2 1.5 (Dolomanov et al., 2009)'
_computing_publication_material 'Olex2 1.5 (Dolomanov et al., 2009)'
_computing_structure_refinement 'SHELXL 2019/3 (Sheldrick, 2015)'
_computing_structure_solution 'SHELXT  (Sheldrick, 2015)'
_diffrn_ambient_environment N~2~
_diffrn_ambient_temperature 149.9(6)
_diffrn_detector 'CCD plate'
_diffrn_detector_area_resol_mean 16.1468
_diffrn_detector_type EosS2
_diffrn_measured_fraction_theta_full 0.998
_diffrn_measured_fraction_theta_max 0.932
_diffrn_measurement_device 'four-circle diffractometer'
_diffrn_measurement_device_type 'New Xcalibur, EosS2'
_diffrn_measurement_method '\w scans'
_diffrn_radiation_monochromator graphite
_diffrn_radiation_probe x-ray
_diffrn_radiation_type 'Mo K\a'
_diffrn_radiation_wavelength 0.71073
_diffrn_reflns_av_R_equivalents 0.0308
_diffrn_reflns_av_unetI/netI 0.0392
_diffrn_reflns_Laue_measured_fraction_full 0.998
_diffrn_reflns_Laue_measured_fraction_max 0.932
_diffrn_reflns_limit_h_max 15
_diffrn_reflns_limit_h_min -15
_diffrn_reflns_limit_k_max 15
_diffrn_reflns_limit_k_min -16
_diffrn_reflns_limit_l_max 29
_diffrn_reflns_limit_l_min -29
_diffrn_reflns_number 48452
_diffrn_reflns_point_group_measured_fraction_full 0.998
_diffrn_reflns_point_group_measured_fraction_max 0.932
_diffrn_reflns_theta_full 25.242
_diffrn_reflns_theta_max 29.575
_diffrn_reflns_theta_min 3.199
_diffrn_source 'fine-focus sealed X-ray tube'
_diffrn_source_type 'Enhance (Mo) X-ray Source'
_exptl_absorpt_coefficient_mu 0.080
_exptl_absorpt_correction_T_max 0.999
_exptl_absorpt_correction_T_min 0.998
_exptl_absorpt_correction_type analytical
_exptl_absorpt_process_details
;
CrysAlisPro 1.171.39.46 (Rigaku Oxford Diffraction, 2018)
Analytical numeric absorption correction using a multifaceted crystal
			model based on expressions derived by R.C. Clark & J.S. Reid.
(Clark, R. C. & Reid, J. S. (1995). Acta Cryst. A51, 887-897)
Empirical absorption correction using spherical harmonics,
 implemented in SCALE3 ABSPACK scaling algorithm.
;
_exptl_crystal_colour colourless
_exptl_crystal_colour_primary colourless
_exptl_crystal_density_diffrn 1.115
_exptl_crystal_description block
_exptl_crystal_F_000 1006
_exptl_crystal_size_max 0.419
_exptl_crystal_size_mid 0.358
_exptl_crystal_size_min 0.21
_refine_diff_density_max 0.358
_refine_diff_density_min -0.234
_refine_diff_density_rms 0.046
_refine_ls_extinction_method none
_refine_ls_goodness_of_fit_ref 1.019
_refine_ls_hydrogen_treatment mixed
_refine_ls_matrix_type full
_refine_ls_number_parameters 649
_refine_ls_number_reflns 14354
_refine_ls_number_restraints 73
_refine_ls_restrained_S_all 1.019
_refine_ls_R_factor_all 0.0791
_refine_ls_R_factor_gt 0.0510
_refine_ls_shift/su_max 0.001
_refine_ls_shift/su_mean 0.000
_refine_ls_structure_factor_coef Fsqd
_refine_ls_weighting_details 'w=1/[\s^2^(Fo^2^)+(0.0474P)^2^+1.4667P] where P=(Fo^2^+2Fc^2^)/3'
_refine_ls_weighting_scheme calc
_refine_ls_wR_factor_gt 0.1142
_refine_ls_wR_factor_ref 0.1307
_reflns_Friedel_coverage 0.000
_reflns_number_gt 10425
_reflns_number_total 14354
_reflns_threshold_expression 'I > 2\s(I)'
_cod_data_source_file d4sc01953a2.cif
_cod_data_source_block e24msh02-cpd-8
_cod_depositor_comments 'Adding full bibliography for 1571507--1571510.cif.'
_cod_original_cell_volume 2743.44(16)
_cod_database_code 1571509
_shelx_shelxl_version_number 2019/3
_shelx_space_group_comment
;
The symmetry employed for this shelxl refinement is uniquely defined
by the following loop, which should always be used as a source of
symmetry information in preference to the above space-group names.
They are only intended as comments.
;
_olex2_refinement_description
;
1. Fixed Uiso
 At 1.2 times of:
  All C(H) groups, All C(H,H) groups
 At 1.5 times of:
  All C(H,H,H) groups
2. Restrained distances
 C51-C52 \\sim C51A-C52A \\sim C52-C53 \\sim C52A-C53A
 with sigma of 0.005
 C51-C53 \\sim C51A-C53A
 with sigma of 0.02
3. Uiso/Uaniso restraints and constraints
C51A \\sim C51 \\sim C52 \\sim C53 \\sim C52A \\sim C53A: within 2A with sigma
of 0.02 and sigma for terminal atoms of 0.01 within 2A
4. Others
 Fixed Sof: C51(0.85) H51A(0.85) H51B(0.85) H51C(0.85) C52(0.85) H52A(0.85)
 H52B(0.85) C53(0.85) H53A(0.85) H53B(0.85) C51A(0.15) H51D(0.15) H51E(0.15)
 H51F(0.15) C52A(0.15) H52C(0.15) H52D(0.15) C53A(0.15) H53C(0.15) H53D(0.15)
5.a Ternary CH refined with riding coordinates:
 C12(H12), C15(H15), C24(H24), C27(H27)
5.b Secondary CH2 refined with riding coordinates:
 C37(H37A,H37B), C39(H39A,H39B), C46(H46A,H46B), C48(H48A,H48B), C52(H52A,
 H52B), C53(H53A,H53B), C52A(H52C,H52D), C53A(H53C,H53D)
5.c Aromatic/amide H refined with riding coordinates:
 C8(H8), C9(H9), C10(H10), C20(H20), C21(H21), C22(H22)
5.d Idealised Me refined as rotating group:
 C1(H1A,H1B,H1C), C5(H5A,H5B,H5C), C13(H13A,H13B,H13C), C14(H14A,H14B,H14C),
 C16(H16A,H16B,H16C), C17(H17A,H17B,H17C), C25(H25A,H25B,H25C), C26(H26A,H26B,
 H26C), C28(H28A,H28B,H28C), C29(H29A,H29B,H29C), C31(H31A,H31B,H31C), C32(H32A,
 H32B,H32C), C34(H34A,H34B,H34C), C35(H35A,H35B,H35C), C40(H40A,H40B,H40C),
 C41(H41A,H41B,H41C), C43(H43A,H43B,H43C), C44(H44A,H44B,H44C), C45(H45A,H45B,
 H45C), C49(H49A,H49B,H49C), C50(H50A,H50B,H50C), C51(H51A,H51B,H51C),
 C51A(H51D,H51E,H51F)
;

loop_
_space_group_symop_operation_xyz
'x, y, z'
'-x, -y, -z'

loop_
_atom_site_label
_atom_site_type_symbol
_atom_site_fract_x
_atom_site_fract_y
_atom_site_fract_z
_atom_site_U_iso_or_equiv
_atom_site_adp_type
_atom_site_occupancy
_atom_site_site_symmetry_order
_atom_site_calc_flag
_atom_site_refinement_flags_posn
_atom_site_refinement_flags_adp
_atom_site_refinement_flags_occupancy
_atom_site_disorder_assembly
_atom_site_disorder_group
Mg1 Mg 0.22145(4) 0.67103(4) 0.24793(2) 0.01759(11) Uani 1 1 d . . . . .
O1 O 0.54906(10) 0.79922(10) 0.21043(5) 0.0300(3) Uani 1 1 d . . . . .
O2 O 0.47741(10) 0.73809(10) 0.11042(5) 0.0276(2) Uani 1 1 d . . . . .
O3 O 0.34580(11) 0.42252(10) 0.25001(5) 0.0272(2) Uani 1 1 d . . . . .
O4 O 0.41941(11) 0.62348(10) 0.30044(5) 0.0284(2) Uani 1 1 d . . . . .
O5 O 0.08761(9) 0.56538(9) 0.18081(4) 0.0193(2) Uani 1 1 d . . . . .
O6 O 0.05803(10) 0.45688(11) 0.08139(5) 0.0308(3) Uani 1 1 d . . . . .
N1 N 0.20279(11) 0.83520(11) 0.24862(5) 0.0194(2) Uani 1 1 d . . . . .
N2 N 0.12334(11) 0.62033(11) 0.32912(5) 0.0183(2) Uani 1 1 d . . . . .
N3 N 0.25619(11) 0.51670(11) 0.14089(5) 0.0184(2) Uani 1 1 d . . . . .
C1 C 0.06887(16) 0.94991(15) 0.26262(8) 0.0320(4) Uani 1 1 d . . . . .
H1A H 0.141157 1.026272 0.276542 0.048 Uiso 1 1 calc R U . . .
H1B H -0.005459 0.942290 0.286049 0.048 Uiso 1 1 calc R U . . .
H1C H 0.050566 0.951326 0.218614 0.048 Uiso 1 1 calc R U . . .
C2 C 0.10041(14) 0.84121(13) 0.27293(7) 0.0217(3) Uani 1 1 d . . . . .
C3 C 0.01712(14) 0.75273(14) 0.31056(7) 0.0223(3) Uani 1 1 d . . . . .
H3 H -0.0537(16) 0.7673(15) 0.3224(7) 0.022(4) Uiso 1 1 d . . . . .
C4 C 0.03391(13) 0.66023(13) 0.34130(6) 0.0210(3) Uani 1 1 d . . . . .
C5 C -0.05648(16) 0.60965(18) 0.39302(8) 0.0351(4) Uani 1 1 d . . . . .
H5A H -0.053010 0.533676 0.405451 0.053 Uiso 1 1 calc R U . . .
H5B H -0.142935 0.592343 0.378669 0.053 Uiso 1 1 calc R U . . .
H5C H -0.031833 0.670274 0.428349 0.053 Uiso 1 1 calc R U . . .
C6 C 0.28958(14) 0.94373(13) 0.22098(7) 0.0233(3) Uani 1 1 d . . . . .
C7 C 0.39671(15) 1.02490(14) 0.25671(8) 0.0267(3) Uani 1 1 d . . . . .
C8 C 0.47848(16) 1.13284(15) 0.23118(9) 0.0328(4) Uani 1 1 d . . . . .
H8 H 0.551639 1.188105 0.254423 0.039 Uiso 1 1 calc R U . . .
C9 C 0.45508(17) 1.16071(15) 0.17294(9) 0.0353(4) Uani 1 1 d . . . . .
H9 H 0.510136 1.235926 0.156997 0.042 Uiso 1 1 calc R U . . .
C10 C 0.35164(16) 1.07922(15) 0.13788(8) 0.0326(4) Uani 1 1 d . . . . .
H10 H 0.337179 1.098551 0.097517 0.039 Uiso 1 1 calc R U . . .
C11 C 0.26776(15) 0.96903(14) 0.16038(7) 0.0268(3) Uani 1 1 d . . . . .
C12 C 0.41953(15) 0.99858(16) 0.32230(8) 0.0309(4) Uani 1 1 d . . . . .
H12 H 0.383708 0.907282 0.324263 0.037 Uiso 1 1 calc R U . . .
C13 C 0.55983(19) 1.0492(3) 0.34129(11) 0.0599(6) Uani 1 1 d . . . . .
H13A H 0.603597 1.017187 0.311664 0.090 Uiso 1 1 calc R U . . .
H13B H 0.569055 1.023794 0.382481 0.090 Uiso 1 1 calc R U . . .
H13C H 0.596946 1.139119 0.341922 0.090 Uiso 1 1 calc R U . . .
C14 C 0.3497(2) 1.0468(2) 0.36838(9) 0.0498(5) Uani 1 1 d . . . . .
H14A H 0.376882 1.135238 0.364823 0.075 Uiso 1 1 calc R U . . .
H14B H 0.369196 1.032014 0.410328 0.075 Uiso 1 1 calc R U . . .
H14C H 0.258184 1.004169 0.359549 0.075 Uiso 1 1 calc R U . . .
C15 C 0.15850(16) 0.87934(16) 0.11923(8) 0.0329(4) Uani 1 1 d . . . . .
H15 H 0.098135 0.817965 0.146036 0.039 Uiso 1 1 calc R U . . .
C16 C 0.2055(2) 0.80948(19) 0.07240(9) 0.0474(5) Uani 1 1 d . . . . .
H16A H 0.133253 0.748336 0.047978 0.071 Uiso 1 1 calc R U . . .
H16B H 0.249424 0.767975 0.094146 0.071 Uiso 1 1 calc R U . . .
H16C H 0.264162 0.867277 0.045002 0.071 Uiso 1 1 calc R U . . .
C17 C 0.08499(19) 0.9403(2) 0.08589(10) 0.0478(5) Uani 1 1 d . . . . .
H17A H 0.139532 0.995212 0.056173 0.072 Uiso 1 1 calc R U . . .
H17B H 0.058263 0.987902 0.116071 0.072 Uiso 1 1 calc R U . . .
H17C H 0.010153 0.876946 0.064091 0.072 Uiso 1 1 calc R U . . .
C18 C 0.14495(13) 0.54550(14) 0.37366(6) 0.0207(3) Uani 1 1 d . . . . .
C19 C 0.21362(14) 0.60237(15) 0.42910(7) 0.0257(3) Uani 1 1 d . . . . .
C20 C 0.23593(16) 0.52919(17) 0.47118(7) 0.0320(4) Uani 1 1 d . . . . .
H20 H 0.281470 0.566519 0.508807 0.038 Uiso 1 1 calc R U . . .
C21 C 0.19364(16) 0.40436(17) 0.45957(8) 0.0338(4) Uani 1 1 d . . . . .
H21 H 0.211157 0.356405 0.488572 0.041 Uiso 1 1 calc R U . . .
C22 C 0.12545(16) 0.34910(16) 0.40539(8) 0.0303(3) Uani 1 1 d . . . . .
H22 H 0.095745 0.262702 0.397677 0.036 Uiso 1 1 calc R U . . .
C23 C 0.09924(14) 0.41764(14) 0.36168(7) 0.0233(3) Uani 1 1 d . . . . .
C24 C 0.26510(17) 0.74032(16) 0.44494(8) 0.0334(4) Uani 1 1 d . . . . .
H24 H 0.235960 0.778071 0.411643 0.040 Uiso 1 1 calc R U . . .
C25 C 0.40933(19) 0.79920(19) 0.44857(11) 0.0502(5) Uani 1 1 d . . . . .
H25A H 0.439675 0.760527 0.479676 0.075 Uiso 1 1 calc R U . . .
H25B H 0.439497 0.887233 0.460037 0.075 Uiso 1 1 calc R U . . .
H25C H 0.441668 0.787765 0.408333 0.075 Uiso 1 1 calc R U . . .
C26 C 0.2152(3) 0.7684(3) 0.50651(11) 0.0667(7) Uani 1 1 d . . . . .
H26A H 0.122715 0.724218 0.505908 0.100 Uiso 1 1 calc R U . . .
H26B H 0.238861 0.856957 0.512423 0.100 Uiso 1 1 calc R U . . .
H26C H 0.252286 0.741962 0.540416 0.100 Uiso 1 1 calc R U . . .
C27 C 0.01414(15) 0.35080(14) 0.30552(7) 0.0264(3) Uani 1 1 d . . . . .
H27 H 0.024818 0.412273 0.274281 0.032 Uiso 1 1 calc R U . . .
C28 C -0.12441(18) 0.2964(2) 0.32360(10) 0.0555(6) Uani 1 1 d . . . . .
H28A H -0.135239 0.242029 0.357217 0.083 Uiso 1 1 calc R U . . .
H28B H -0.178435 0.249356 0.287929 0.083 Uiso 1 1 calc R U . . .
H28C H -0.148384 0.362941 0.337264 0.083 Uiso 1 1 calc R U . . .
C29 C 0.04397(19) 0.24866(18) 0.27535(9) 0.0418(4) Uani 1 1 d . . . . .
H29A H 0.132353 0.282686 0.263075 0.063 Uiso 1 1 calc R U . . .
H29B H -0.012133 0.211845 0.238838 0.063 Uiso 1 1 calc R U . . .
H29C H 0.030889 0.185651 0.304711 0.063 Uiso 1 1 calc R U . . .
C30 C 0.65798(15) 0.85837(15) 0.17271(8) 0.0324(4) Uani 1 1 d . . . . .
C31 C 0.73436(18) 0.98913(17) 0.19897(10) 0.0451(5) Uani 1 1 d . . . . .
H31A H 0.679284 1.032786 0.202145 0.068 Uiso 1 1 calc R U . . .
H31B H 0.803718 1.031375 0.171708 0.068 Uiso 1 1 calc R U . . .
H31C H 0.769372 0.987631 0.239996 0.068 Uiso 1 1 calc R U . . .
C32 C 0.73838(17) 0.78511(19) 0.17665(11) 0.0450(5) Uani 1 1 d . . . . .
H32A H 0.760671 0.782008 0.219948 0.068 Uiso 1 1 calc R U . . .
H32B H 0.815921 0.824916 0.153934 0.068 Uiso 1 1 calc R U . . .
H32C H 0.690127 0.701385 0.158583 0.068 Uiso 1 1 calc R U . . .
C33 C 0.59572(16) 0.84740(15) 0.10764(8) 0.0312(4) Uani 1 1 d . . . . .
C34 C 0.56105(19) 0.95315(17) 0.09579(10) 0.0439(5) Uani 1 1 d . . . . .
H34A H 0.507932 0.933478 0.057910 0.066 Uiso 1 1 calc R U . . .
H34B H 0.638439 1.027640 0.091226 0.066 Uiso 1 1 calc R U . . .
H34C H 0.514309 0.966827 0.130561 0.066 Uiso 1 1 calc R U . . .
C35 C 0.6695(2) 0.82604(19) 0.05434(10) 0.0475(5) Uani 1 1 d . . . . .
H35A H 0.683459 0.751976 0.060175 0.071 Uiso 1 1 calc R U . . .
H35B H 0.751455 0.896930 0.052964 0.071 Uiso 1 1 calc R U . . .
H35C H 0.621272 0.815433 0.015527 0.071 Uiso 1 1 calc R U . . .
C36 C 0.33994(13) 0.60072(13) 0.19212(6) 0.0179(3) Uani 1 1 d . . . . .
C37 C 0.38879(16) 0.38000(16) 0.30186(7) 0.0297(3) Uani 1 1 d . . . . .
H37A H 0.406676 0.308716 0.288250 0.036 Uiso 1 1 calc R U . . .
H37B H 0.321258 0.352455 0.332259 0.036 Uiso 1 1 calc R U . . .
C38 C 0.50768(16) 0.48047(17) 0.33222(8) 0.0324(4) Uani 1 1 d . . . . .
C39 C 0.47481(17) 0.58735(17) 0.35053(7) 0.0341(4) Uani 1 1 d . . . . .
H39A H 0.414781 0.564172 0.384495 0.041 Uiso 1 1 calc R U . . .
H39B H 0.552708 0.658308 0.366159 0.041 Uiso 1 1 calc R U . . .
C40 C 0.5440(2) 0.4348(2) 0.39098(9) 0.0492(5) Uani 1 1 d . . . . .
H40A H 0.471090 0.404641 0.417586 0.074 Uiso 1 1 calc R U . . .
H40B H 0.614783 0.502540 0.413060 0.074 Uiso 1 1 calc R U . . .
H40C H 0.569252 0.367948 0.379747 0.074 Uiso 1 1 calc R U . . .
C41 C 0.61708(17) 0.5179(2) 0.28802(9) 0.0440(5) Uani 1 1 d . . . . .
H41A H 0.638392 0.447917 0.278423 0.066 Uiso 1 1 calc R U . . .
H41B H 0.691155 0.586455 0.307390 0.066 Uiso 1 1 calc R U . . .
H41C H 0.591817 0.543180 0.249896 0.066 Uiso 1 1 calc R U . . .
C42 C 0.30194(14) 0.44303(14) 0.09661(7) 0.0219(3) Uani 1 1 d . . . . .
C43 C 0.43551(14) 0.45652(15) 0.11350(7) 0.0255(3) Uani 1 1 d . . . . .
H43A H 0.495567 0.542525 0.111446 0.038 Uiso 1 1 calc R U . . .
H43B H 0.459048 0.404636 0.084454 0.038 Uiso 1 1 calc R U . . .
H43C H 0.437551 0.431034 0.155433 0.038 Uiso 1 1 calc R U . . .
C44 C 0.21228(16) 0.30668(15) 0.09882(8) 0.0316(4) Uani 1 1 d . . . . .
H44A H 0.214365 0.280755 0.140655 0.047 Uiso 1 1 calc R U . . .
H44B H 0.239437 0.257517 0.069818 0.047 Uiso 1 1 calc R U . . .
H44C H 0.125791 0.294685 0.087407 0.047 Uiso 1 1 calc R U . . .
C45 C 0.30435(16) 0.48484(17) 0.03092(7) 0.0300(3) Uani 1 1 d . . . . .
H45A H 0.217734 0.466124 0.016258 0.045 Uiso 1 1 calc R U . . .
H45B H 0.341105 0.441517 0.003526 0.045 Uiso 1 1 calc R U . . .
H45C H 0.355767 0.573576 0.031065 0.045 Uiso 1 1 calc R U . . .
C46 C -0.04172(13) 0.55381(14) 0.17865(7) 0.0233(3) Uani 1 1 d . . . . .
H46A H -0.041576 0.632826 0.167414 0.028 Uiso 1 1 calc R U . . .
H46B H -0.076237 0.537735 0.220308 0.028 Uiso 1 1 calc R U . . .
C47 C -0.12825(14) 0.45231(14) 0.13317(7) 0.0234(3) Uani 1 1 d . . . . .
C48 C -0.05931(14) 0.46702(17) 0.07314(7) 0.0286(3) Uani 1 1 d . . . . .
H48A H -0.113441 0.403043 0.041808 0.034 Uiso 1 1 calc R U . . .
H48B H -0.043105 0.548295 0.057810 0.034 Uiso 1 1 calc R U . . .
C49 C -0.15988(18) 0.32510(16) 0.15581(9) 0.0412(4) Uani 1 1 d . . . . .
H49A H -0.081353 0.315010 0.163162 0.062 Uiso 1 1 calc R U . . .
H49B H -0.213347 0.262310 0.124552 0.062 Uiso 1 1 calc R U . . .
H49C H -0.205272 0.316200 0.194288 0.062 Uiso 1 1 calc R U . . .
C50 C -0.25000(14) 0.47026(17) 0.12326(8) 0.0302(4) Uani 1 1 d . . . . .
H50A H -0.291401 0.466240 0.162669 0.045 Uiso 1 1 calc R U . . .
H50B H -0.307205 0.405408 0.093906 0.045 Uiso 1 1 calc R U . . .
H50C H -0.229417 0.550627 0.106874 0.045 Uiso 1 1 calc R U . . .
B1 B 0.45259(16) 0.71390(15) 0.17167(8) 0.0216(3) Uani 1 1 d . . . . .
B2 B 0.36943(15) 0.54481(15) 0.24853(7) 0.0201(3) Uani 1 1 d . . . . .
B3 B 0.13479(15) 0.51180(15) 0.13280(7) 0.0200(3) Uani 1 1 d . . . . .
C51 C 0.7751(3) 0.8755(3) 0.39953(19) 0.0753(10) Uani 0.85 1 d D U P A 1
H51A H 0.756117 0.895828 0.358658 0.113 Uiso 0.85 1 calc R U P A 1
H51B H 0.709279 0.874180 0.427759 0.113 Uiso 0.85 1 calc R U P A 1
H51C H 0.777407 0.794588 0.396456 0.113 Uiso 0.85 1 calc R U P A 1
C52 C 0.9017(3) 0.9708(3) 0.42365(12) 0.0612(7) Uani 0.85 1 d D U P A 1
H52A H 0.968155 0.968817 0.395937 0.073 Uiso 0.85 1 calc R U P A 1
H52B H 0.901266 1.053117 0.422835 0.073 Uiso 0.85 1 calc R U P A 1
C53 C 0.9347(3) 0.9520(3) 0.48811(14) 0.0572(8) Uani 0.85 1 d D U P A 1
H53A H 0.933635 0.869052 0.489152 0.069 Uiso 0.85 1 calc R U P A 1
H53B H 0.869380 0.955742 0.516021 0.069 Uiso 0.85 1 calc R U P A 1
C51A C 0.796(2) 0.941(2) 0.3916(8) 0.073(3) Uani 0.15 1 d D U P B 2
H51D H 0.824256 1.029728 0.388690 0.110 Uiso 0.15 1 calc R U P B 2
H51E H 0.703538 0.900145 0.384932 0.110 Uiso 0.15 1 calc R U P B 2
H51F H 0.836295 0.909203 0.360088 0.110 Uiso 0.15 1 calc R U P B 2
C52A C 0.8314(17) 0.9162(17) 0.4545(8) 0.082(4) Uani 0.15 1 d D U P B 2
H52C H 0.820255 0.829694 0.454495 0.098 Uiso 0.15 1 calc R U P B 2
H52D H 0.774426 0.928360 0.485175 0.098 Uiso 0.15 1 calc R U P B 2
C53A C 0.9668(19) 1.000(2) 0.4729(11) 0.089(6) Uani 0.15 1 d D U P B 2
H53C H 1.018004 0.990078 0.438623 0.107 Uiso 0.15 1 calc R U P B 2
H53D H 0.972096 1.084627 0.471770 0.107 Uiso 0.15 1 calc R U P B 2

loop_
_atom_site_aniso_label
_atom_site_aniso_U_11
_atom_site_aniso_U_22
_atom_site_aniso_U_33
_atom_site_aniso_U_23
_atom_site_aniso_U_13
_atom_site_aniso_U_12
Mg1 0.0185(2) 0.0169(2) 0.0162(2) 0.00122(17) 0.00271(17) 0.00618(19)
O1 0.0230(5) 0.0282(6) 0.0279(6) 0.0008(5) 0.0048(4) -0.0002(5)
O2 0.0303(6) 0.0230(5) 0.0249(5) 0.0043(4) 0.0060(4) 0.0060(5)
O3 0.0360(6) 0.0238(5) 0.0233(5) 0.0030(4) -0.0056(5) 0.0138(5)
O4 0.0383(6) 0.0277(6) 0.0194(5) -0.0010(4) -0.0015(4) 0.0143(5)
O5 0.0161(5) 0.0236(5) 0.0188(5) -0.0011(4) 0.0003(4) 0.0089(4)
O6 0.0232(5) 0.0509(7) 0.0236(5) -0.0134(5) -0.0068(4) 0.0226(5)
N1 0.0186(6) 0.0165(6) 0.0219(6) 0.0023(4) 0.0031(5) 0.0059(5)
N2 0.0179(6) 0.0209(6) 0.0152(5) 0.0021(4) 0.0009(4) 0.0072(5)
N3 0.0176(6) 0.0207(6) 0.0183(6) -0.0011(4) -0.0007(4) 0.0097(5)
C1 0.0331(9) 0.0265(8) 0.0428(10) 0.0060(7) 0.0091(7) 0.0182(7)
C2 0.0216(7) 0.0203(7) 0.0232(7) -0.0005(5) -0.0004(6) 0.0089(6)
C3 0.0183(7) 0.0255(7) 0.0242(7) 0.0002(6) 0.0031(6) 0.0103(6)
C4 0.0180(7) 0.0241(7) 0.0185(7) 0.0003(5) 0.0021(5) 0.0063(6)
C5 0.0313(9) 0.0486(11) 0.0318(9) 0.0153(8) 0.0145(7) 0.0212(8)
C6 0.0241(7) 0.0173(7) 0.0296(8) 0.0034(6) 0.0068(6) 0.0094(6)
C7 0.0245(8) 0.0212(7) 0.0337(8) -0.0005(6) 0.0051(6) 0.0092(6)
C8 0.0268(8) 0.0196(8) 0.0466(10) -0.0005(7) 0.0073(7) 0.0045(6)
C9 0.0333(9) 0.0189(8) 0.0518(11) 0.0100(7) 0.0136(8) 0.0078(7)
C10 0.0357(9) 0.0256(8) 0.0386(9) 0.0132(7) 0.0099(7) 0.0135(7)
C11 0.0279(8) 0.0216(7) 0.0318(8) 0.0061(6) 0.0059(6) 0.0106(6)
C12 0.0250(8) 0.0280(8) 0.0334(9) -0.0014(7) 0.0004(7) 0.0049(7)
C13 0.0298(10) 0.0890(18) 0.0456(12) 0.0084(12) -0.0028(9) 0.0092(11)
C14 0.0580(13) 0.0552(13) 0.0373(11) -0.0013(9) 0.0083(9) 0.0249(11)
C15 0.0329(9) 0.0296(9) 0.0305(8) 0.0106(7) 0.0010(7) 0.0063(7)
C16 0.0543(12) 0.0393(11) 0.0409(11) -0.0039(8) -0.0050(9) 0.0127(9)
C17 0.0397(11) 0.0553(13) 0.0468(11) 0.0190(10) -0.0016(9) 0.0164(10)
C18 0.0188(7) 0.0278(8) 0.0158(6) 0.0059(5) 0.0045(5) 0.0095(6)
C19 0.0243(7) 0.0357(9) 0.0177(7) 0.0019(6) 0.0007(6) 0.0129(7)
C20 0.0300(8) 0.0470(10) 0.0191(7) 0.0060(7) -0.0005(6) 0.0155(8)
C21 0.0313(9) 0.0469(10) 0.0263(8) 0.0181(7) 0.0037(7) 0.0172(8)
C22 0.0302(8) 0.0295(8) 0.0309(8) 0.0134(7) 0.0050(7) 0.0106(7)
C23 0.0209(7) 0.0272(8) 0.0201(7) 0.0067(6) 0.0029(5) 0.0074(6)
C24 0.0388(9) 0.0375(9) 0.0242(8) -0.0066(7) -0.0068(7) 0.0175(8)
C25 0.0419(11) 0.0384(11) 0.0637(14) -0.0063(10) -0.0133(10) 0.0117(9)
C26 0.0734(17) 0.0736(17) 0.0509(14) -0.0236(12) 0.0062(12) 0.0316(14)
C27 0.0260(8) 0.0223(7) 0.0256(8) 0.0054(6) -0.0016(6) 0.0044(6)
C28 0.0259(9) 0.0803(16) 0.0465(12) -0.0111(11) -0.0027(8) 0.0101(10)
C29 0.0421(10) 0.0358(10) 0.0451(11) -0.0089(8) -0.0106(8) 0.0155(8)
C30 0.0233(8) 0.0276(8) 0.0398(9) 0.0033(7) 0.0080(7) 0.0037(7)
C31 0.0324(10) 0.0328(10) 0.0536(12) -0.0041(8) 0.0081(8) -0.0024(8)
C32 0.0266(9) 0.0409(11) 0.0659(13) 0.0081(9) 0.0031(9) 0.0117(8)
C33 0.0312(8) 0.0236(8) 0.0366(9) 0.0063(7) 0.0138(7) 0.0085(7)
C34 0.0440(11) 0.0306(10) 0.0571(12) 0.0132(9) 0.0088(9) 0.0141(8)
C35 0.0493(12) 0.0433(11) 0.0450(11) 0.0064(9) 0.0243(9) 0.0136(9)
C36 0.0150(6) 0.0188(7) 0.0198(6) 0.0001(5) -0.0008(5) 0.0070(5)
C37 0.0360(9) 0.0350(9) 0.0257(8) 0.0099(7) 0.0010(7) 0.0215(7)
C38 0.0280(8) 0.0499(11) 0.0249(8) 0.0074(7) -0.0008(6) 0.0210(8)
C39 0.0341(9) 0.0457(10) 0.0203(7) -0.0020(7) -0.0068(6) 0.0151(8)
C40 0.0455(11) 0.0764(15) 0.0334(10) 0.0151(10) -0.0052(8) 0.0317(11)
C41 0.0291(9) 0.0688(14) 0.0398(10) 0.0132(9) 0.0041(8) 0.0247(9)
C42 0.0218(7) 0.0247(7) 0.0220(7) -0.0027(6) 0.0001(6) 0.0131(6)
C43 0.0224(7) 0.0295(8) 0.0291(8) -0.0015(6) 0.0005(6) 0.0156(6)
C44 0.0290(8) 0.0245(8) 0.0414(9) -0.0058(7) 0.0015(7) 0.0123(7)
C45 0.0331(9) 0.0419(10) 0.0215(7) -0.0021(7) 0.0017(6) 0.0226(8)
C46 0.0174(7) 0.0292(8) 0.0247(7) -0.0008(6) 0.0012(6) 0.0115(6)
C47 0.0195(7) 0.0272(8) 0.0226(7) 0.0007(6) -0.0010(6) 0.0091(6)
C48 0.0213(7) 0.0458(10) 0.0220(7) -0.0047(7) -0.0037(6) 0.0180(7)
C49 0.0350(10) 0.0298(9) 0.0502(11) 0.0077(8) -0.0096(8) 0.0044(8)
C50 0.0197(7) 0.0435(10) 0.0270(8) 0.0009(7) 0.0004(6) 0.0128(7)
B1 0.0221(8) 0.0197(8) 0.0252(8) 0.0015(6) 0.0032(6) 0.0109(6)
B2 0.0158(7) 0.0237(8) 0.0217(8) 0.0017(6) 0.0014(6) 0.0089(6)
B3 0.0205(8) 0.0224(8) 0.0178(7) 0.0006(6) 0.0005(6) 0.0098(6)
C51 0.0593(19) 0.069(2) 0.097(3) -0.009(2) -0.0040(17) 0.0272(18)
C52 0.0612(17) 0.0547(16) 0.0609(17) -0.0030(13) 0.0099(14) 0.0179(14)
C53 0.065(2) 0.0381(16) 0.0608(19) 0.0068(13) 0.0121(15) 0.0131(14)
C51A 0.070(5) 0.064(6) 0.084(6) 0.004(6) 0.004(5) 0.027(5)
C52A 0.079(6) 0.068(6) 0.092(6) 0.009(6) 0.001(6) 0.024(5)
C53A 0.098(10) 0.064(10) 0.088(10) 0.017(9) 0.002(9) 0.015(9)

loop_
_atom_type_symbol
_atom_type_description
_atom_type_scat_dispersion_real
_atom_type_scat_dispersion_imag
_atom_type_scat_source
C C 0.0033 0.0016 'International Tables Vol C Tables 4.2.6.8 and 6.1.1.4'
H H 0.0000 0.0000 'International Tables Vol C Tables 4.2.6.8 and 6.1.1.4'
B B 0.0013 0.0007 'International Tables Vol C Tables 4.2.6.8 and 6.1.1.4'
Mg Mg 0.0486 0.0363 'International Tables Vol C Tables 4.2.6.8 and 6.1.1.4'
N N 0.0061 0.0033 'International Tables Vol C Tables 4.2.6.8 and 6.1.1.4'
O O 0.0106 0.0060 'International Tables Vol C Tables 4.2.6.8 and 6.1.1.4'

loop_
_geom_angle_atom_site_label_1
_geom_angle_atom_site_label_2
_geom_angle_atom_site_label_3
_geom_angle
_geom_angle_site_symmetry_1
_geom_angle_site_symmetry_3
_geom_angle_publ_flag
O5 Mg1 N1 101.75(5) . . ?
O5 Mg1 N2 102.57(5) . . ?
O5 Mg1 C36 80.87(5) . . ?
N1 Mg1 N2 93.13(5) . . ?
N1 Mg1 C36 131.39(5) . . ?
N2 Mg1 C36 134.22(5) . . ?
B1 O1 C30 107.11(12) . . ?
B1 O2 C33 108.81(12) . . ?
B2 O3 C37 120.09(12) . . ?
B2 O4 C39 120.36(13) . . ?
C46 O5 Mg1 123.71(8) . . ?
B3 O5 Mg1 114.62(9) . . ?
B3 O5 C46 121.46(11) . . ?
B3 O6 C48 120.34(12) . . ?
C2 N1 Mg1 118.78(10) . . ?
C2 N1 C6 116.55(12) . . ?
C6 N1 Mg1 124.55(9) . . ?
C4 N2 Mg1 117.97(10) . . ?
C4 N2 C18 116.90(12) . . ?
C18 N2 Mg1 125.14(9) . . ?
C36 N3 C42 121.95(11) . . ?
B3 N3 C36 118.04(11) . . ?
B3 N3 C42 119.95(12) . . ?
H1A C1 H1B 109.5 . . ?
H1A C1 H1C 109.5 . . ?
H1B C1 H1C 109.5 . . ?
C2 C1 H1A 109.5 . . ?
C2 C1 H1B 109.5 . . ?
C2 C1 H1C 109.5 . . ?
N1 C2 C1 120.40(13) . . ?
N1 C2 C3 124.11(13) . . ?
C3 C2 C1 115.47(13) . . ?
C2 C3 H3 114.2(10) . . ?
C4 C3 C2 129.87(13) . . ?
C4 C3 H3 115.0(10) . . ?
N2 C4 C3 124.67(13) . . ?
N2 C4 C5 120.83(14) . . ?
C3 C4 C5 114.46(13) . . ?
C4 C5 H5A 109.5 . . ?
C4 C5 H5B 109.5 . . ?
C4 C5 H5C 109.5 . . ?
H5A C5 H5B 109.5 . . ?
H5A C5 H5C 109.5 . . ?
H5B C5 H5C 109.5 . . ?
C7 C6 N1 117.87(14) . . ?
C7 C6 C11 120.83(14) . . ?
C11 C6 N1 121.30(13) . . ?
C6 C7 C12 120.90(14) . . ?
C8 C7 C6 118.21(15) . . ?
C8 C7 C12 120.84(15) . . ?
C7 C8 H8 119.3 . . ?
C9 C8 C7 121.34(16) . . ?
C9 C8 H8 119.3 . . ?
C8 C9 H9 120.1 . . ?
C8 C9 C10 119.89(15) . . ?
C10 C9 H9 120.1 . . ?
C9 C10 H10 119.3 . . ?
C9 C10 C11 121.44(16) . . ?
C11 C10 H10 119.3 . . ?
C6 C11 C15 122.05(14) . . ?
C10 C11 C6 118.21(15) . . ?
C10 C11 C15 119.73(15) . . ?
C7 C12 H12 107.4 . . ?
C7 C12 C13 113.04(15) . . ?
C7 C12 C14 111.26(15) . . ?
C13 C12 H12 107.4 . . ?
C13 C12 C14 110.11(16) . . ?
C14 C12 H12 107.4 . . ?
C12 C13 H13A 109.5 . . ?
C12 C13 H13B 109.5 . . ?
C12 C13 H13C 109.5 . . ?
H13A C13 H13B 109.5 . . ?
H13A C13 H13C 109.5 . . ?
H13B C13 H13C 109.5 . . ?
C12 C14 H14A 109.5 . . ?
C12 C14 H14B 109.5 . . ?
C12 C14 H14C 109.5 . . ?
H14A C14 H14B 109.5 . . ?
H14A C14 H14C 109.5 . . ?
H14B C14 H14C 109.5 . . ?
C11 C15 H15 107.6 . . ?
C11 C15 C16 110.49(15) . . ?
C11 C15 C17 113.39(15) . . ?
C16 C15 H15 107.6 . . ?
C16 C15 C17 109.95(16) . . ?
C17 C15 H15 107.6 . . ?
C15 C16 H16A 109.5 . . ?
C15 C16 H16B 109.5 . . ?
C15 C16 H16C 109.5 . . ?
H16A C16 H16B 109.5 . . ?
H16A C16 H16C 109.5 . . ?
H16B C16 H16C 109.5 . . ?
C15 C17 H17A 109.5 . . ?
C15 C17 H17B 109.5 . . ?
C15 C17 H17C 109.5 . . ?
H17A C17 H17B 109.5 . . ?
H17A C17 H17C 109.5 . . ?
H17B C17 H17C 109.5 . . ?
C19 C18 N2 119.18(13) . . ?
C23 C18 N2 120.39(13) . . ?
C23 C18 C19 120.43(14) . . ?
C18 C19 C24 122.95(14) . . ?
C20 C19 C18 118.54(15) . . ?
C20 C19 C24 118.51(14) . . ?
C19 C20 H20 119.2 . . ?
C21 C20 C19 121.62(15) . . ?
C21 C20 H20 119.2 . . ?
C20 C21 H21 120.2 . . ?
C20 C21 C22 119.51(15) . . ?
C22 C21 H21 120.2 . . ?
C21 C22 H22 119.3 . . ?
C21 C22 C23 121.42(16) . . ?
C23 C22 H22 119.3 . . ?
C18 C23 C27 122.25(13) . . ?
C22 C23 C18 118.46(14) . . ?
C22 C23 C27 119.12(14) . . ?
C19 C24 H24 108.3 . . ?
C19 C24 C26 111.24(17) . . ?
C25 C24 C19 111.38(15) . . ?
C25 C24 H24 108.3 . . ?
C25 C24 C26 109.10(17) . . ?
C26 C24 H24 108.3 . . ?
C24 C25 H25A 109.5 . . ?
C24 C25 H25B 109.5 . . ?
C24 C25 H25C 109.5 . . ?
H25A C25 H25B 109.5 . . ?
H25A C25 H25C 109.5 . . ?
H25B C25 H25C 109.5 . . ?
C24 C26 H26A 109.5 . . ?
C24 C26 H26B 109.5 . . ?
C24 C26 H26C 109.5 . . ?
H26A C26 H26B 109.5 . . ?
H26A C26 H26C 109.5 . . ?
H26B C26 H26C 109.5 . . ?
C23 C27 H27 108.1 . . ?
C23 C27 C28 109.75(14) . . ?
C28 C27 H27 108.1 . . ?
C29 C27 C23 113.93(14) . . ?
C29 C27 H27 108.1 . . ?
C29 C27 C28 108.74(16) . . ?
C27 C28 H28A 109.5 . . ?
C27 C28 H28B 109.5 . . ?
C27 C28 H28C 109.5 . . ?
H28A C28 H28B 109.5 . . ?
H28A C28 H28C 109.5 . . ?
H28B C28 H28C 109.5 . . ?
C27 C29 H29A 109.5 . . ?
C27 C29 H29B 109.5 . . ?
C27 C29 H29C 109.5 . . ?
H29A C29 H29B 109.5 . . ?
H29A C29 H29C 109.5 . . ?
H29B C29 H29C 109.5 . . ?
O1 C30 C31 109.33(14) . . ?
O1 C30 C32 106.64(14) . . ?
O1 C30 C33 102.67(12) . . ?
C31 C30 C32 109.37(16) . . ?
C31 C30 C33 114.83(15) . . ?
C32 C30 C33 113.43(15) . . ?
C30 C31 H31A 109.5 . . ?
C30 C31 H31B 109.5 . . ?
C30 C31 H31C 109.5 . . ?
H31A C31 H31B 109.5 . . ?
H31A C31 H31C 109.5 . . ?
H31B C31 H31C 109.5 . . ?
C30 C32 H32A 109.5 . . ?
C30 C32 H32B 109.5 . . ?
C30 C32 H32C 109.5 . . ?
H32A C32 H32B 109.5 . . ?
H32A C32 H32C 109.5 . . ?
H32B C32 H32C 109.5 . . ?
O2 C33 C30 102.48(12) . . ?
O2 C33 C34 107.06(14) . . ?
O2 C33 C35 108.19(14) . . ?
C34 C33 C30 113.40(15) . . ?
C34 C33 C35 110.04(15) . . ?
C35 C33 C30 114.99(15) . . ?
C33 C34 H34A 109.5 . . ?
C33 C34 H34B 109.5 . . ?
C33 C34 H34C 109.5 . . ?
H34A C34 H34B 109.5 . . ?
H34A C34 H34C 109.5 . . ?
H34B C34 H34C 109.5 . . ?
C33 C35 H35A 109.5 . . ?
C33 C35 H35B 109.5 . . ?
C33 C35 H35C 109.5 . . ?
H35A C35 H35B 109.5 . . ?
H35A C35 H35C 109.5 . . ?
H35B C35 H35C 109.5 . . ?
N3 C36 Mg1 107.14(8) . . ?
N3 C36 B1 115.26(12) . . ?
N3 C36 B2 118.89(12) . . ?
B1 C36 Mg1 106.51(9) . . ?
B2 C36 Mg1 90.79(9) . . ?
B2 C36 B1 114.12(12) . . ?
O3 C37 H37A 109.4 . . ?
O3 C37 H37B 109.4 . . ?
O3 C37 C38 111.20(13) . . ?
H37A C37 H37B 108.0 . . ?
C38 C37 H37A 109.4 . . ?
C38 C37 H37B 109.4 . . ?
C37 C38 C40 109.53(16) . . ?
C37 C38 C41 110.70(15) . . ?
C39 C38 C37 106.69(13) . . ?
C39 C38 C40 108.48(15) . . ?
C39 C38 C41 111.43(16) . . ?
C41 C38 C40 109.92(15) . . ?
O4 C39 C38 112.80(13) . . ?
O4 C39 H39A 109.0 . . ?
O4 C39 H39B 109.0 . . ?
C38 C39 H39A 109.0 . . ?
C38 C39 H39B 109.0 . . ?
H39A C39 H39B 107.8 . . ?
C38 C40 H40A 109.5 . . ?
C38 C40 H40B 109.5 . . ?
C38 C40 H40C 109.5 . . ?
H40A C40 H40B 109.5 . . ?
H40A C40 H40C 109.5 . . ?
H40B C40 H40C 109.5 . . ?
C38 C41 H41A 109.5 . . ?
C38 C41 H41B 109.5 . . ?
C38 C41 H41C 109.5 . . ?
H41A C41 H41B 109.5 . . ?
H41A C41 H41C 109.5 . . ?
H41B C41 H41C 109.5 . . ?
N3 C42 C43 112.83(12) . . ?
N3 C42 C44 108.24(12) . . ?
N3 C42 C45 110.44(12) . . ?
C43 C42 C44 107.46(13) . . ?
C43 C42 C45 107.28(12) . . ?
C44 C42 C45 110.55(13) . . ?
C42 C43 H43A 109.5 . . ?
C42 C43 H43B 109.5 . . ?
C42 C43 H43C 109.5 . . ?
H43A C43 H43B 109.5 . . ?
H43A C43 H43C 109.5 . . ?
H43B C43 H43C 109.5 . . ?
C42 C44 H44A 109.5 . . ?
C42 C44 H44B 109.5 . . ?
C42 C44 H44C 109.5 . . ?
H44A C44 H44B 109.5 . . ?
H44A C44 H44C 109.5 . . ?
H44B C44 H44C 109.5 . . ?
C42 C45 H45A 109.5 . . ?
C42 C45 H45B 109.5 . . ?
C42 C45 H45C 109.5 . . ?
H45A C45 H45B 109.5 . . ?
H45A C45 H45C 109.5 . . ?
H45B C45 H45C 109.5 . . ?
O5 C46 H46A 108.8 . . ?
O5 C46 H46B 108.8 . . ?
O5 C46 C47 113.64(11) . . ?
H46A C46 H46B 107.7 . . ?
C47 C46 H46A 108.8 . . ?
C47 C46 H46B 108.8 . . ?
C46 C47 C48 106.79(12) . . ?
C46 C47 C49 112.07(13) . . ?
C46 C47 C50 108.28(12) . . ?
C48 C47 C49 110.14(14) . . ?
C48 C47 C50 109.62(13) . . ?
C49 C47 C50 109.86(14) . . ?
O6 C48 C47 111.15(12) . . ?
O6 C48 H48A 109.4 . . ?
O6 C48 H48B 109.4 . . ?
C47 C48 H48A 109.4 . . ?
C47 C48 H48B 109.4 . . ?
H48A C48 H48B 108.0 . . ?
C47 C49 H49A 109.5 . . ?
C47 C49 H49B 109.5 . . ?
C47 C49 H49C 109.5 . . ?
H49A C49 H49B 109.5 . . ?
H49A C49 H49C 109.5 . . ?
H49B C49 H49C 109.5 . . ?
C47 C50 H50A 109.5 . . ?
C47 C50 H50B 109.5 . . ?
C47 C50 H50C 109.5 . . ?
H50A C50 H50B 109.5 . . ?
H50A C50 H50C 109.5 . . ?
H50B C50 H50C 109.5 . . ?
O1 B1 C36 125.69(14) . . ?
O2 B1 O1 110.73(13) . . ?
O2 B1 C36 123.34(14) . . ?
O3 B2 O4 120.00(14) . . ?
O3 B2 C36 123.49(13) . . ?
O4 B2 C36 116.48(13) . . ?
O6 B3 O5 118.45(13) . . ?
O6 B3 N3 123.45(13) . . ?
N3 B3 O5 118.10(13) . . ?
H51A C51 H51B 109.5 . . ?
H51A C51 H51C 109.5 . . ?
H51B C51 H51C 109.5 . . ?
C52 C51 H51A 109.5 . . ?
C52 C51 H51B 109.5 . . ?
C52 C51 H51C 109.5 . . ?
C51 C52 H52A 108.9 . . ?
C51 C52 H52B 108.9 . . ?
H52A C52 H52B 107.7 . . ?
C53 C52 C51 113.2(3) . . ?
C53 C52 H52A 108.9 . . ?
C53 C52 H52B 108.9 . . ?
C52 C53 C53 112.9(3) . 2_776 ?
C52 C53 H53A 109.0 . . ?
C52 C53 H53B 109.0 . . ?
C53 C53 H53A 109.0 2_776 . ?
C53 C53 H53B 109.0 2_776 . ?
H53A C53 H53B 107.8 . . ?
H51D C51A H51E 109.5 . . ?
H51D C51A H51F 109.5 . . ?
H51E C51A H51F 109.5 . . ?
C52A C51A H51D 109.5 . . ?
C52A C51A H51E 109.5 . . ?
C52A C51A H51F 109.5 . . ?
C51A C52A H52C 109.4 . . ?
C51A C52A H52D 109.4 . . ?
C51A C52A C53A 111.3(11) . . ?
H52C C52A H52D 108.0 . . ?
C53A C52A H52C 109.4 . . ?
C53A C52A H52D 109.4 . . ?
C52A C53A H53C 105.6 . . ?
C52A C53A H53D 105.6 . . ?
C53A C53A C52A 127(2) 2_776 . ?
C53A C53A H53C 105.6 2_776 . ?
C53A C53A H53D 105.6 2_776 . ?
H53C C53A H53D 106.1 . . ?

loop_
_geom_bond_atom_site_label_1
_geom_bond_atom_site_label_2
_geom_bond_distance
_geom_bond_site_symmetry_2
_geom_bond_publ_flag
Mg1 O5 2.0642(11) . ?
Mg1 N1 2.0654(13) . ?
Mg1 N2 2.0894(12) . ?
Mg1 C36 2.2254(14) . ?
O1 C30 1.4543(19) . ?
O1 B1 1.394(2) . ?
O2 C33 1.4575(19) . ?
O2 B1 1.386(2) . ?
O3 C37 1.4283(18) . ?
O3 B2 1.377(2) . ?
O4 C39 1.4328(19) . ?
O4 B2 1.3831(19) . ?
O5 C46 1.4485(16) . ?
O5 B3 1.4245(18) . ?
O6 C48 1.4264(18) . ?
O6 B3 1.3736(19) . ?
N1 C2 1.3323(18) . ?
N1 C6 1.4423(18) . ?
N2 C4 1.3334(18) . ?
N2 C18 1.4424(18) . ?
N3 C36 1.4966(17) . ?
N3 C42 1.5139(17) . ?
N3 B3 1.394(2) . ?
C1 H1A 0.9800 . ?
C1 H1B 0.9800 . ?
C1 H1C 0.9800 . ?
C1 C2 1.518(2) . ?
C2 C3 1.411(2) . ?
C3 H3 0.943(17) . ?
C3 C4 1.404(2) . ?
C4 C5 1.518(2) . ?
C5 H5A 0.9800 . ?
C5 H5B 0.9800 . ?
C5 H5C 0.9800 . ?
C6 C7 1.410(2) . ?
C6 C11 1.411(2) . ?
C7 C8 1.398(2) . ?
C7 C12 1.520(2) . ?
C8 H8 0.9500 . ?
C8 C9 1.379(3) . ?
C9 H9 0.9500 . ?
C9 C10 1.379(3) . ?
C10 H10 0.9500 . ?
C10 C11 1.395(2) . ?
C11 C15 1.518(2) . ?
C12 H12 1.0000 . ?
C12 C13 1.526(3) . ?
C12 C14 1.528(3) . ?
C13 H13A 0.9800 . ?
C13 H13B 0.9800 . ?
C13 H13C 0.9800 . ?
C14 H14A 0.9800 . ?
C14 H14B 0.9800 . ?
C14 H14C 0.9800 . ?
C15 H15 1.0000 . ?
C15 C16 1.527(3) . ?
C15 C17 1.532(3) . ?
C16 H16A 0.9800 . ?
C16 H16B 0.9800 . ?
C16 H16C 0.9800 . ?
C17 H17A 0.9800 . ?
C17 H17B 0.9800 . ?
C17 H17C 0.9800 . ?
C18 C19 1.411(2) . ?
C18 C23 1.406(2) . ?
C19 C20 1.394(2) . ?
C19 C24 1.524(2) . ?
C20 H20 0.9500 . ?
C20 C21 1.375(3) . ?
C21 H21 0.9500 . ?
C21 C22 1.382(2) . ?
C22 H22 0.9500 . ?
C22 C23 1.399(2) . ?
C23 C27 1.522(2) . ?
C24 H24 1.0000 . ?
C24 C25 1.522(3) . ?
C24 C26 1.538(3) . ?
C25 H25A 0.9800 . ?
C25 H25B 0.9800 . ?
C25 H25C 0.9800 . ?
C26 H26A 0.9800 . ?
C26 H26B 0.9800 . ?
C26 H26C 0.9800 . ?
C27 H27 1.0000 . ?
C27 C28 1.529(2) . ?
C27 C29 1.521(2) . ?
C28 H28A 0.9800 . ?
C28 H28B 0.9800 . ?
C28 H28C 0.9800 . ?
C29 H29A 0.9800 . ?
C29 H29B 0.9800 . ?
C29 H29C 0.9800 . ?
C30 C31 1.519(2) . ?
C30 C32 1.527(3) . ?
C30 C33 1.555(3) . ?
C31 H31A 0.9800 . ?
C31 H31B 0.9800 . ?
C31 H31C 0.9800 . ?
C32 H32A 0.9800 . ?
C32 H32B 0.9800 . ?
C32 H32C 0.9800 . ?
C33 C34 1.513(2) . ?
C33 C35 1.520(2) . ?
C34 H34A 0.9800 . ?
C34 H34B 0.9800 . ?
C34 H34C 0.9800 . ?
C35 H35A 0.9800 . ?
C35 H35B 0.9800 . ?
C35 H35C 0.9800 . ?
C36 B1 1.535(2) . ?
C36 B2 1.530(2) . ?
C37 H37A 0.9900 . ?
C37 H37B 0.9900 . ?
C37 C38 1.518(2) . ?
C38 C39 1.515(3) . ?
C38 C40 1.538(2) . ?
C38 C41 1.529(2) . ?
C39 H39A 0.9900 . ?
C39 H39B 0.9900 . ?
C40 H40A 0.9800 . ?
C40 H40B 0.9800 . ?
C40 H40C 0.9800 . ?
C41 H41A 0.9800 . ?
C41 H41B 0.9800 . ?
C41 H41C 0.9800 . ?
C42 C43 1.529(2) . ?
C42 C44 1.535(2) . ?
C42 C45 1.535(2) . ?
C43 H43A 0.9800 . ?
C43 H43B 0.9800 . ?
C43 H43C 0.9800 . ?
C44 H44A 0.9800 . ?
C44 H44B 0.9800 . ?
C44 H44C 0.9800 . ?
C45 H45A 0.9800 . ?
C45 H45B 0.9800 . ?
C45 H45C 0.9800 . ?
C46 H46A 0.9900 . ?
C46 H46B 0.9900 . ?
C46 C47 1.516(2) . ?
C47 C48 1.518(2) . ?
C47 C49 1.524(2) . ?
C47 C50 1.529(2) . ?
C48 H48A 0.9900 . ?
C48 H48B 0.9900 . ?
C49 H49A 0.9800 . ?
C49 H49B 0.9800 . ?
C49 H49C 0.9800 . ?
C50 H50A 0.9800 . ?
C50 H50B 0.9800 . ?
C50 H50C 0.9800 . ?
C51 H51A 0.9800 . ?
C51 H51B 0.9800 . ?
C51 H51C 0.9800 . ?
C51 C52 1.505(3) . ?
C52 H52A 0.9900 . ?
C52 H52B 0.9900 . ?
C52 C53 1.501(3) . ?
C53 C53 1.535(6) 2_776 ?
C53 H53A 0.9900 . ?
C53 H53B 0.9900 . ?
C51A H51D 0.9800 . ?
C51A H51E 0.9800 . ?
C51A H51F 0.9800 . ?
C51A C52A 1.506(5) . ?
C52A H52C 0.9900 . ?
C52A H52D 0.9900 . ?
C52A C53A 1.506(5) . ?
C53A C53A 1.40(4) 2_776 ?
C53A H53C 0.9900 . ?
C53A H53D 0.9900 . ?

loop_
_geom_torsion_atom_site_label_1
_geom_torsion_atom_site_label_2
_geom_torsion_atom_site_label_3
_geom_torsion_atom_site_label_4
_geom_torsion
_geom_torsion_site_symmetry_1
_geom_torsion_site_symmetry_2
_geom_torsion_site_symmetry_3
_geom_torsion_site_symmetry_4
_geom_torsion_publ_flag
Mg1 O5 C46 C47 -168.40(9) . . . . ?
Mg1 O5 B3 O6 -169.65(11) . . . . ?
Mg1 O5 B3 N3 11.10(17) . . . . ?
Mg1 N1 C2 C1 -167.14(11) . . . . ?
Mg1 N1 C2 C3 14.80(19) . . . . ?
Mg1 N1 C6 C7 -86.61(15) . . . . ?
Mg1 N1 C6 C11 94.07(15) . . . . ?
Mg1 N2 C4 C3 -13.21(19) . . . . ?
Mg1 N2 C4 C5 169.23(12) . . . . ?
Mg1 N2 C18 C19 103.00(14) . . . . ?
Mg1 N2 C18 C23 -76.36(16) . . . . ?
Mg1 C36 B1 O1 67.10(16) . . . . ?
Mg1 C36 B1 O2 -119.08(13) . . . . ?
Mg1 C36 B2 O3 124.13(13) . . . . ?
Mg1 C36 B2 O4 -54.19(13) . . . . ?
O1 C30 C33 O2 -27.03(15) . . . . ?
O1 C30 C33 C34 88.00(16) . . . . ?
O1 C30 C33 C35 -144.15(14) . . . . ?
O3 C37 C38 C39 57.79(17) . . . . ?
O3 C37 C38 C40 175.02(14) . . . . ?
O3 C37 C38 C41 -63.61(18) . . . . ?
O5 C46 C47 C48 -47.91(17) . . . . ?
O5 C46 C47 C49 72.78(17) . . . . ?
O5 C46 C47 C50 -165.89(12) . . . . ?
N1 C2 C3 C4 15.6(3) . . . . ?
N1 C6 C7 C8 -177.38(13) . . . . ?
N1 C6 C7 C12 -0.1(2) . . . . ?
N1 C6 C11 C10 176.29(14) . . . . ?
N1 C6 C11 C15 -5.0(2) . . . . ?
N2 C18 C19 C20 -178.75(13) . . . . ?
N2 C18 C19 C24 0.9(2) . . . . ?
N2 C18 C23 C22 178.22(13) . . . . ?
N2 C18 C23 C27 -6.6(2) . . . . ?
N3 C36 B1 O1 -174.24(13) . . . . ?
N3 C36 B1 O2 -0.4(2) . . . . ?
N3 C36 B2 O3 14.0(2) . . . . ?
N3 C36 B2 O4 -164.33(12) . . . . ?
C1 C2 C3 C4 -162.51(16) . . . . ?
C2 N1 C6 C7 97.37(16) . . . . ?
C2 N1 C6 C11 -81.95(17) . . . . ?
C2 C3 C4 N2 -16.4(3) . . . . ?
C2 C3 C4 C5 161.32(16) . . . . ?
C4 N2 C18 C19 -76.70(17) . . . . ?
C4 N2 C18 C23 103.95(15) . . . . ?
C6 N1 C2 C1 9.1(2) . . . . ?
C6 N1 C2 C3 -168.94(14) . . . . ?
C6 C7 C8 C9 0.7(2) . . . . ?
C6 C7 C12 C13 149.65(17) . . . . ?
C6 C7 C12 C14 -85.85(19) . . . . ?
C6 C11 C15 C16 -101.91(18) . . . . ?
C6 C11 C15 C17 134.14(16) . . . . ?
C7 C6 C11 C10 -3.0(2) . . . . ?
C7 C6 C11 C15 175.67(14) . . . . ?
C7 C8 C9 C10 -2.3(3) . . . . ?
C8 C7 C12 C13 -33.1(2) . . . . ?
C8 C7 C12 C14 91.39(19) . . . . ?
C8 C9 C10 C11 1.1(3) . . . . ?
C9 C10 C11 C6 1.5(2) . . . . ?
C9 C10 C11 C15 -177.25(16) . . . . ?
C10 C11 C15 C16 76.7(2) . . . . ?
C10 C11 C15 C17 -47.2(2) . . . . ?
C11 C6 C7 C8 1.9(2) . . . . ?
C11 C6 C7 C12 179.25(14) . . . . ?
C12 C7 C8 C9 -176.58(15) . . . . ?
C18 N2 C4 C3 166.50(14) . . . . ?
C18 N2 C4 C5 -11.0(2) . . . . ?
C18 C19 C20 C21 0.5(2) . . . . ?
C18 C19 C24 C25 -114.90(18) . . . . ?
C18 C19 C24 C26 123.16(18) . . . . ?
C18 C23 C27 C28 -97.38(19) . . . . ?
C18 C23 C27 C29 140.43(15) . . . . ?
C19 C18 C23 C22 -1.1(2) . . . . ?
C19 C18 C23 C27 174.01(13) . . . . ?
C19 C20 C21 C22 -1.1(2) . . . . ?
C20 C19 C24 C25 64.8(2) . . . . ?
C20 C19 C24 C26 -57.2(2) . . . . ?
C20 C21 C22 C23 0.5(2) . . . . ?
C21 C22 C23 C18 0.6(2) . . . . ?
C21 C22 C23 C27 -174.74(15) . . . . ?
C22 C23 C27 C28 77.7(2) . . . . ?
C22 C23 C27 C29 -44.5(2) . . . . ?
C23 C18 C19 C20 0.6(2) . . . . ?
C23 C18 C19 C24 -179.70(14) . . . . ?
C24 C19 C20 C21 -179.18(15) . . . . ?
C30 O1 B1 O2 -17.35(17) . . . . ?
C30 O1 B1 C36 157.13(14) . . . . ?
C31 C30 C33 O2 -145.58(14) . . . . ?
C31 C30 C33 C34 -30.5(2) . . . . ?
C31 C30 C33 C35 97.30(18) . . . . ?
C32 C30 C33 O2 87.63(15) . . . . ?
C32 C30 C33 C34 -157.34(15) . . . . ?
C32 C30 C33 C35 -29.5(2) . . . . ?
C33 O2 B1 O1 -1.34(17) . . . . ?
C33 O2 B1 C36 -175.97(13) . . . . ?
C36 N3 C42 C43 4.68(18) . . . . ?
C36 N3 C42 C44 123.46(14) . . . . ?
C36 N3 C42 C45 -115.38(14) . . . . ?
C36 N3 B3 O5 -13.3(2) . . . . ?
C36 N3 B3 O6 167.54(14) . . . . ?
C37 O3 B2 O4 -8.7(2) . . . . ?
C37 O3 B2 C36 173.02(13) . . . . ?
C37 C38 C39 O4 -52.27(18) . . . . ?
C39 O4 B2 O3 15.0(2) . . . . ?
C39 O4 B2 C36 -166.66(13) . . . . ?
C40 C38 C39 O4 -170.19(15) . . . . ?
C41 C38 C39 O4 68.67(19) . . . . ?
C42 N3 C36 Mg1 -174.63(10) . . . . ?
C42 N3 C36 B1 67.06(17) . . . . ?
C42 N3 C36 B2 -73.87(16) . . . . ?
C42 N3 B3 O5 169.67(12) . . . . ?
C42 N3 B3 O6 -9.5(2) . . . . ?
C46 O5 B3 O6 5.3(2) . . . . ?
C46 O5 B3 N3 -173.97(13) . . . . ?
C46 C47 C48 O6 60.03(17) . . . . ?
C48 O6 B3 O5 7.7(2) . . . . ?
C48 O6 B3 N3 -173.09(15) . . . . ?
C49 C47 C48 O6 -61.89(17) . . . . ?
C50 C47 C48 O6 177.12(13) . . . . ?
B1 O1 C30 C31 149.57(15) . . . . ?
B1 O1 C30 C32 -92.29(16) . . . . ?
B1 O1 C30 C33 27.22(16) . . . . ?
B1 O2 C33 C30 17.84(15) . . . . ?
B1 O2 C33 C34 -101.72(16) . . . . ?
B1 O2 C33 C35 139.73(15) . . . . ?
B1 C36 B2 O3 -127.36(15) . . . . ?
B1 C36 B2 O4 54.32(17) . . . . ?
B2 O3 C37 C38 -29.09(19) . . . . ?
B2 O4 C39 C38 17.7(2) . . . . ?
B2 C36 B1 O1 -31.4(2) . . . . ?
B2 C36 B1 O2 142.38(14) . . . . ?
B3 O5 C46 C47 17.14(19) . . . . ?
B3 O6 C48 C47 -41.7(2) . . . . ?
B3 N3 C36 Mg1 8.36(15) . . . . ?
B3 N3 C36 B1 -109.95(15) . . . . ?
B3 N3 C36 B2 109.12(15) . . . . ?
B3 N3 C42 C43 -178.37(13) . . . . ?
B3 N3 C42 C44 -59.58(17) . . . . ?
B3 N3 C42 C45 61.57(17) . . . . ?
C51 C52 C53 C53 178.8(3) . . . 2_776 ?
C51A C52A C53A C53A -177(4) . . . 2_776 ?
